data_7720132
loop_
_publ_author_name
'Tori&#x107;, Filip'
'Andro&#x161; Dubraja, Lidija'
'Herak, Mirta'
'Novosel, Nikolina'
'Petreska, Irina'
'Mol&#x10d;anov, Kre&#x161;imir'
'&#x17d;ili&#x107;, Dijana'

_publ_section_title
;
 Magneto-structural correlations in cobalt(II)-phenanthroline compounds
 with chloranilic acid.
;
_journal_issue 9
_journal_name_full 'Dalton transactions (Cambridge, England : 2003)'
_journal_page_first 3840
_journal_page_last 3852
_journal_paper_doi 10.1039/d5dt02533h
_journal_volume 55
_journal_year 2026
_chemical_formula_moiety 'C30 H16 Cl2 Co N4 O4, C H4 O'
_chemical_formula_sum 'C31 H20 Cl2 Co N4 O5'
_chemical_formula_weight 658.34
_space_group_IT_number 15
_space_group_name_Hall '-C 2yc'
_space_group_name_H-M_alt 'C 1 2/c 1'
_symmetry_cell_setting monoclinic
_symmetry_space_group_name_Hall '-C 2yc'
_symmetry_space_group_name_H-M 'C 1 2/c 1'
_atom_sites_solution_hydrogens geom
_audit_creation_date 2025-07-22T11:39:08-00:00
_audit_creation_method 'WinGX routine CIF_UPDATE'
_audit_update_record
;
2025-10-07 deposited with the CCDC.	2026-01-28 downloaded from the CCDC.
;
_cell_angle_alpha 90
_cell_angle_beta 111.8380(10)
_cell_angle_gamma 90
_cell_formula_units_Z 4
_cell_length_a 12.31620(10)
_cell_length_b 15.02150(10)
_cell_length_c 16.41870(10)
_cell_measurement_reflns_used 17347
_cell_measurement_temperature 293(2)
_cell_measurement_theta_max 79.421
_cell_measurement_theta_min 4.841
_cell_volume 2819.61(4)
_computing_cell_refinement 'CrysAlisPro 1.171.43.136a (Rigaku OD, 2024)'
_computing_data_collection 'CrysAlisPro 1.171.43.136a (Rigaku OD, 2024)'
_computing_data_reduction 'CrysAlisPro 1.171.43.136a (Rigaku OD, 2024)'
_computing_structure_refinement 'SHELXL-2017/1 (Sheldrick, 2017)'
_diffrn_ambient_temperature 293(2)
_diffrn_detector_area_resol_mean 10
_diffrn_measured_fraction_theta_full 1
_diffrn_measured_fraction_theta_max 0.993
_diffrn_measurement_device_type 'XtaLAB Synergy, Dualflex, HyPix'
_diffrn_measurement_method '\w scans'
_diffrn_radiation_monochromator mirror
_diffrn_radiation_type CuK\a
_diffrn_radiation_wavelength 1.54184
_diffrn_reflns_av_R_equivalents 0.0384
_diffrn_reflns_av_unetI/netI 0.0316
_diffrn_reflns_Laue_measured_fraction_full 1
_diffrn_reflns_Laue_measured_fraction_max 0.993
_diffrn_reflns_limit_h_max 15
_diffrn_reflns_limit_h_min -14
_diffrn_reflns_limit_k_max 19
_diffrn_reflns_limit_k_min -18
_diffrn_reflns_limit_l_max 19
_diffrn_reflns_limit_l_min -20
_diffrn_reflns_number 23431
_diffrn_reflns_point_group_measured_fraction_full 1
_diffrn_reflns_point_group_measured_fraction_max 0.993
_diffrn_reflns_theta_full 67.684
_diffrn_reflns_theta_max 79.731
_diffrn_reflns_theta_min 4.861
_diffrn_source 'micro-focus sealed X-ray tube'
_exptl_absorpt_coefficient_mu 6.936
_exptl_absorpt_correction_T_max 1
_exptl_absorpt_correction_T_min 0.495
_exptl_absorpt_correction_type gaussian
_exptl_absorpt_process_details
;
        CrysAlisPro 1.171.43.136a (Rigaku Oxford Diffraction, 2024)
Numerical absorption correction based on gaussian integration over
        a multifaceted crystal model
        Empirical absorption correction using spherical harmonics,
        implemented in SCALE3 ABSPACK scaling algorithm.
;
_exptl_crystal_colour red
_exptl_crystal_density_diffrn 1.544
_exptl_crystal_description prism
_exptl_crystal_F_000 1340
_exptl_crystal_size_max 0.319
_exptl_crystal_size_mid 0.116
_exptl_crystal_size_min 0.081
_refine_diff_density_max 0.194
_refine_diff_density_min -0.408
_refine_diff_density_rms 0.053
_refine_ls_extinction_method none
_refine_ls_goodness_of_fit_ref 1.085
_refine_ls_hydrogen_treatment mixed
_refine_ls_matrix_type full
_refine_ls_number_parameters 206
_refine_ls_number_reflns 3055
_refine_ls_number_restraints 9
_refine_ls_restrained_S_all 1.113
_refine_ls_R_factor_all 0.0325
_refine_ls_R_factor_gt 0.0319
_refine_ls_shift/su_max 0
_refine_ls_shift/su_mean 0
_refine_ls_structure_factor_coef Fsqd
_refine_ls_weighting_details 'w=1/[\s^2^(Fo^2^)+(0.0579P)^2^+0.8574P] where P=(Fo^2^+2Fc^2^)/3'
_refine_ls_weighting_scheme calc
_refine_ls_wR_factor_ref 0.0905
_reflns_number_gt 2975
_reflns_number_total 3055
_reflns_threshold_expression 'I > 2\s(I)'
_cod_data_source_file d5dt02533h2.cif
_cod_data_source_block cophenca_meoh_rt_3_auto
_cod_depositor_comments 'Adding full bibliography for 7720129--7720134.cif.'
_cod_original_sg_symbol_H-M 'C 2/c'
_cod_database_code 7720132

loop_
_space_group_symop_id
_space_group_symop_operation_xyz
1 x,y,z
2 -x,y,1/2-z
3 -x,-y,-z
4 x,-y,1/2+z
5 1/2+x,1/2+y,z
6 1/2-x,1/2+y,1/2-z
7 1/2-x,1/2-y,-z
8 1/2+x,1/2-y,1/2+z

loop_
_atom_site_label
_atom_site_fract_x
_atom_site_fract_y
_atom_site_fract_z
_atom_site_U_iso_or_equiv
_atom_site_adp_type
_atom_site_calc_flag
_atom_site_occupancy
_atom_site_disorder_assembly
_atom_site_disorder_group
_atom_site_type_symbol
Co1 0.5 0.32511(2) 0.75 0.03771(12) Uani d 1 . . Co
Cl1 0.77084(3) 0.58741(3) 0.86832(3) 0.05542(13) Uani d 1 . . Cl
O1 0.60844(10) 0.43257(7) 0.80740(7) 0.0437(2) Uani d 1 . . O
O2 0.61665(13) 0.74413(8) 0.79038(10) 0.0624(3) Uani d 1 . . O
N1 0.56737(12) 0.31937(8) 0.64821(9) 0.0418(3) Uani d 1 . . N
N2 0.38794(12) 0.22929(8) 0.66374(8) 0.0421(3) Uani d 1 . . N
C1 0.56400(12) 0.50826(9) 0.78110(8) 0.0369(3) Uani d 1 . . C
C2 0.62290(14) 0.58825(10) 0.80291(10) 0.0419(3) Uani d 1 . . C
C3 0.56704(16) 0.67130(10) 0.77546(10) 0.0433(4) Uani d 1 . . C
C4 0.65480(15) 0.36604(12) 0.64084(12) 0.0510(4) Uani d 1 . . C
H4 0.696724 0.40419 0.686271 0.061 Uiso calc 1 . . H
C5 0.68642(17) 0.36019(14) 0.56765(13) 0.0573(4) Uani d 1 . . C
H5 0.747426 0.394577 0.564318 0.069 Uiso calc 1 . . H
C6 0.62695(17) 0.30359(14) 0.50123(12) 0.0553(4) Uani d 1 . . C
H6 0.647483 0.298966 0.452316 0.066 Uiso calc 1 . . H
C7 0.53463(15) 0.25224(12) 0.50662(10) 0.0475(4) Uani d 1 . . C
C8 0.50752(13) 0.26329(10) 0.58207(9) 0.0402(3) Uani d 1 . . C
C9 0.41260(14) 0.21416(10) 0.59068(10) 0.0407(3) Uani d 1 . . C
C10 0.34837(16) 0.15467(12) 0.52404(11) 0.0498(4) Uani d 1 . . C
C11 0.25486(18) 0.10964(13) 0.53516(13) 0.0593(4) Uani d 1 . . C
H11 0.209696 0.069796 0.492716 0.071 Uiso calc 1 . . H
C12 0.23072(18) 0.12476(14) 0.60873(15) 0.0626(5) Uani d 1 . . C
H12 0.169417 0.094894 0.616927 0.075 Uiso calc 1 . . H
C13 0.29902(17) 0.18565(12) 0.67187(13) 0.0527(4) Uani d 1 . . C
H13 0.281162 0.195761 0.721365 0.063 Uiso calc 1 . . H
C14 0.4682(2) 0.19065(14) 0.44050(12) 0.0598(5) Uani d 1 . . C
H14 0.486708 0.182436 0.391021 0.072 Uiso calc 1 . . H
C15 0.37904(19) 0.14421(14) 0.44879(12) 0.0610(5) Uani d 1 . . C
H15 0.336845 0.10474 0.404749 0.073 Uiso calc 1 . . H
O3 0.5789(4) 0.9262(3) 0.7711(5) 0.1201(19) Uani d 0.5 A -1 O
H3 0.552038 0.875557 0.765107 0.18 Uiso calc 0.5 A -1 H
C16 0.5 0.979222 0.75 0.146(3) Uani d 0.5 A -1 C
H16A 0.525792 1.034091 0.733192 0.11(2) Uiso calc 0.5 A -1 H
H16B 0.476215 0.989759 0.798604 0.48(18) Uiso calc 0.5 A -1 H
H16C 0.435087 0.956144 0.701391 0.10(3) Uiso calc 0.5 A -1 H

loop_
_atom_site_aniso_label
_atom_site_aniso_U_11
_atom_site_aniso_U_22
_atom_site_aniso_U_33
_atom_site_aniso_U_12
_atom_site_aniso_U_13
_atom_site_aniso_U_23
Co1 0.0432(2) 0.03439(18) 0.03492(18) 0 0.01381(14) 0
Cl1 0.0442(2) 0.0541(2) 0.0602(3) -0.00741(16) 0.01048(18) -0.00445(17)
O1 0.0439(5) 0.0363(5) 0.0428(5) 0.0012(4) 0.0070(4) -0.0002(4)
O2 0.0720(9) 0.0388(6) 0.0700(8) -0.0125(6) 0.0188(7) -0.0017(6)
N1 0.0432(7) 0.0442(7) 0.0392(6) -0.0011(5) 0.0166(5) 0.0001(5)
N2 0.0458(7) 0.0380(6) 0.0425(6) -0.0027(5) 0.0163(5) 0.0003(5)
C1 0.0425(7) 0.0374(7) 0.0312(6) -0.0005(5) 0.0141(6) -0.0013(5)
C2 0.0437(8) 0.0408(8) 0.0392(7) -0.0031(6) 0.0129(6) -0.0028(6)
C3 0.0553(10) 0.0382(8) 0.0374(7) -0.0039(6) 0.0183(7) -0.0015(5)
C4 0.0481(8) 0.0551(10) 0.0510(9) -0.0069(7) 0.0199(7) 0.0005(7)
C5 0.0521(9) 0.0674(11) 0.0582(10) -0.0036(8) 0.0270(8) 0.0104(9)
C6 0.0581(10) 0.0683(11) 0.0451(9) 0.0105(9) 0.0254(8) 0.0117(8)
C7 0.0511(9) 0.0524(9) 0.0385(7) 0.0088(7) 0.0161(7) 0.0050(6)
C8 0.0437(7) 0.0391(7) 0.0362(7) 0.0062(6) 0.0131(6) 0.0031(5)
C9 0.0457(7) 0.0364(7) 0.0369(7) 0.0022(6) 0.0117(6) 0.0007(6)
C10 0.0561(10) 0.0409(7) 0.0449(8) -0.0001(7) 0.0101(7) -0.0015(6)
C11 0.0601(10) 0.0482(9) 0.0596(10) -0.0112(8) 0.0108(8) -0.0059(8)
C12 0.0576(10) 0.0544(10) 0.0736(12) -0.0167(8) 0.0219(9) -0.0020(9)
C13 0.0541(10) 0.0506(9) 0.0572(10) -0.0085(7) 0.0250(8) 0.0014(7)
C14 0.0750(13) 0.0651(11) 0.0398(8) 0.0055(10) 0.0218(9) -0.0060(8)
C15 0.0759(13) 0.0559(10) 0.0440(9) -0.0035(9) 0.0140(9) -0.0118(8)
O3 0.084(3) 0.062(2) 0.182(5) 0.008(2) 0.012(3) 0.003(3)
C16 0.114(5) 0.074(4) 0.228(10) -0.009(17) 0.038(6) 0.030(17)

loop_
_atom_type_symbol
_atom_type_description
_atom_type_scat_dispersion_real
_atom_type_scat_dispersion_imag
_atom_type_scat_source
C C 0.0181 0.0091 'International Tables Vol C Tables 4.2.6.8 and 6.1.1.4'
H H 0 0 'International Tables Vol C Tables 4.2.6.8 and 6.1.1.4'
N N 0.0311 0.018 'International Tables Vol C Tables 4.2.6.8 and 6.1.1.4'
O O 0.0492 0.0322 'International Tables Vol C Tables 4.2.6.8 and 6.1.1.4'
Cl Cl 0.3639 0.7018 'International Tables Vol C Tables 4.2.6.8 and 6.1.1.4'
Co Co -2.3653 3.6143 'International Tables Vol C Tables 4.2.6.8 and 6.1.1.4'

loop_
_geom_angle_atom_site_label_1
_geom_angle_atom_site_label_2
_geom_angle_atom_site_label_3
_geom_angle
_geom_angle_site_symmetry_1
_geom_angle_site_symmetry_3
_geom_angle_publ_flag
O1 Co1 O1 78.44(6) 2_656 . ?
O1 Co1 N1 90.86(5) 2_656 2_656 ?
O1 Co1 N1 92.74(5) . 2_656 ?
O1 Co1 N1 92.74(5) 2_656 . ?
O1 Co1 N1 90.86(5) . . ?
N1 Co1 N1 175.35(7) 2_656 . ?
O1 Co1 N2 166.65(5) 2_656 2_656 ?
O1 Co1 N2 94.30(5) . 2_656 ?
N1 Co1 N2 78.20(5) 2_656 2_656 ?
N1 Co1 N2 98.60(5) . 2_656 ?
O1 Co1 N2 94.30(5) 2_656 . ?
O1 Co1 N2 166.65(5) . . ?
N1 Co1 N2 98.61(5) 2_656 . ?
N1 Co1 N2 78.20(5) . . ?
N2 Co1 N2 94.88(7) 2_656 . ?
C1 O1 Co1 114.73(9) . . ?
C4 N1 C8 118.23(14) . . ?
C4 N1 Co1 128.11(12) . . ?
C8 N1 Co1 113.58(10) . . ?
C13 N2 C9 118.02(15) . . ?
C13 N2 Co1 128.56(12) . . ?
C9 N2 Co1 113.41(10) . . ?
O1 C1 C2 125.06(14) . . ?
O1 C1 C1 115.85(8) . 2_656 ?
C2 C1 C1 119.07(9) . 2_656 ?
C1 C2 C3 122.59(15) . . ?
C1 C2 Cl1 118.90(12) . . ?
C3 C2 Cl1 118.51(12) . . ?
O2 C3 C2 124.96(17) . . ?
O2 C3 C3 117.23(11) . 2_656 ?
C2 C3 C3 117.80(10) . 2_656 ?
N1 C4 C5 122.70(17) . . ?
N1 C4 H4 118.6 . . ?
C5 C4 H4 118.6 . . ?
C6 C5 C4 119.28(17) . . ?
C6 C5 H5 120.4 . . ?
C4 C5 H5 120.4 . . ?
C5 C6 C7 119.98(16) . . ?
C5 C6 H6 120 . . ?
C7 C6 H6 120 . . ?
C6 C7 C8 116.97(16) . . ?
C6 C7 C14 123.78(16) . . ?
C8 C7 C14 119.26(17) . . ?
N1 C8 C7 122.83(15) . . ?
N1 C8 C9 117.49(13) . . ?
C7 C8 C9 119.68(14) . . ?
N2 C9 C10 123.10(15) . . ?
N2 C9 C8 117.28(13) . . ?
C10 C9 C8 119.60(14) . . ?
C11 C10 C9 117.13(17) . . ?
C11 C10 C15 123.55(17) . . ?
C9 C10 C15 119.30(17) . . ?
C12 C11 C10 119.57(17) . . ?
C12 C11 H11 120.2 . . ?
C10 C11 H11 120.2 . . ?
C11 C12 C13 119.57(18) . . ?
C11 C12 H12 120.2 . . ?
C13 C12 H12 120.2 . . ?
N2 C13 C12 122.60(18) . . ?
N2 C13 H13 118.7 . . ?
C12 C13 H13 118.7 . . ?
C15 C14 C7 121.01(17) . . ?
C15 C14 H14 119.5 . . ?
C7 C14 H14 119.5 . . ?
C14 C15 C10 121.14(17) . . ?
C14 C15 H15 119.4 . . ?
C10 C15 H15 119.4 . . ?
C16 O3 H3 109.5 . . ?
O3 C16 H16A 109.5 . . ?
O3 C16 H16B 109.5 . . ?
H16A C16 H16B 109.5 . . ?
O3 C16 H16C 109.5 . . ?
H16A C16 H16C 109.5 . . ?
H16B C16 H16C 109.5 . . ?

loop_
_geom_bond_atom_site_label_1
_geom_bond_atom_site_label_2
_geom_bond_site_symmetry_2
_geom_bond_distance
_geom_bond_publ_flag
Co1 O1 2_656 2.0835(11) ?
Co1 O1 . 2.0835(11) ?
Co1 N1 2_656 2.1262(13) ?
Co1 N1 . 2.1262(13) ?
Co1 N2 2_656 2.1279(13) ?
Co1 N2 . 2.1279(13) ?
Cl1 C2 . 1.7371(16) ?
O1 C1 . 1.2661(18) ?
O2 C3 . 1.2324(19) ?
N1 C4 . 1.328(2) ?
N1 C8 . 1.355(2) ?
N2 C13 . 1.325(2) ?
N2 C9 . 1.3616(19) ?
C1 C2 . 1.380(2) ?
C1 C1 2_656 1.527(3) ?
C2 C3 . 1.415(2) ?
C3 C3 2_656 1.549(4) ?
C4 C5 . 1.397(3) ?
C4 H4 . 0.93 ?
C5 C6 . 1.362(3) ?
C5 H5 . 0.93 ?
C6 C7 . 1.404(3) ?
C6 H6 . 0.93 ?
C7 C8 . 1.408(2) ?
C7 C14 . 1.429(3) ?
C8 C9 . 1.433(2) ?
C9 C10 . 1.406(2) ?
C10 C11 . 1.405(3) ?
C10 C15 . 1.429(3) ?
C11 C12 . 1.366(3) ?
C11 H11 . 0.93 ?
C12 C13 . 1.404(3) ?
C12 H12 . 0.93 ?
C13 H13 . 0.93 ?
C14 C15 . 1.350(3) ?
C14 H14 . 0.93 ?
C15 H15 . 0.93 ?
O3 C16 . 1.204(4) ?
O3 H3 . 0.82 ?
C16 H16A . 0.96 ?
C16 H16B . 0.96 ?
C16 H16C . 0.96 ?

loop_
_geom_torsion_atom_site_label_1
_geom_torsion_atom_site_label_2
_geom_torsion_atom_site_label_3
_geom_torsion_atom_site_label_4
_geom_torsion
_geom_torsion_site_symmetry_1
_geom_torsion_site_symmetry_2
_geom_torsion_site_symmetry_3
_geom_torsion_site_symmetry_4
_geom_torsion_publ_flag
Co1 O1 C1 C2 -173.12(12) . . . . ?
Co1 O1 C1 C1 5.43(19) . . . 2_656 ?
O1 C1 C2 C3 -176.40(14) . . . . ?
C1 C1 C2 C3 5.1(3) 2_656 . . . ?
O1 C1 C2 Cl1 2.4(2) . . . . ?
C1 C1 C2 Cl1 -176.13(12) 2_656 . . . ?
C1 C2 C3 O2 -177.06(16) . . . . ?
Cl1 C2 C3 O2 4.2(2) . . . . ?
C1 C2 C3 C3 4.4(3) . . . 2_656 ?
Cl1 C2 C3 C3 -174.43(14) . . . 2_656 ?
C8 N1 C4 C5 0.6(3) . . . . ?
Co1 N1 C4 C5 -175.90(13) . . . . ?
N1 C4 C5 C6 -1.0(3) . . . . ?
C4 C5 C6 C7 0.3(3) . . . . ?
C5 C6 C7 C8 0.6(3) . . . . ?
C5 C6 C7 C14 -179.42(19) . . . . ?
C4 N1 C8 C7 0.4(2) . . . . ?
Co1 N1 C8 C7 177.42(12) . . . . ?
C4 N1 C8 C9 -179.34(14) . . . . ?
Co1 N1 C8 C9 -2.30(17) . . . . ?
C6 C7 C8 N1 -1.0(2) . . . . ?
C14 C7 C8 N1 179.05(15) . . . . ?
C6 C7 C8 C9 178.70(15) . . . . ?
C14 C7 C8 C9 -1.2(2) . . . . ?
C13 N2 C9 C10 0.0(2) . . . . ?
Co1 N2 C9 C10 -178.83(12) . . . . ?
C13 N2 C9 C8 178.74(15) . . . . ?
Co1 N2 C9 C8 -0.05(17) . . . . ?
N1 C8 C9 N2 1.6(2) . . . . ?
C7 C8 C9 N2 -178.13(13) . . . . ?
N1 C8 C9 C10 -179.57(14) . . . . ?
C7 C8 C9 C10 0.7(2) . . . . ?
N2 C9 C10 C11 0.0(2) . . . . ?
C8 C9 C10 C11 -178.78(16) . . . . ?
N2 C9 C10 C15 178.79(16) . . . . ?
C8 C9 C10 C15 0.0(2) . . . . ?
C9 C10 C11 C12 -0.2(3) . . . . ?
C15 C10 C11 C12 -179.00(19) . . . . ?
C10 C11 C12 C13 0.5(3) . . . . ?
C9 N2 C13 C12 0.4(3) . . . . ?
Co1 N2 C13 C12 178.95(15) . . . . ?
C11 C12 C13 N2 -0.6(3) . . . . ?
C6 C7 C14 C15 -178.87(19) . . . . ?
C8 C7 C14 C15 1.1(3) . . . . ?
C7 C14 C15 C10 -0.3(3) . . . . ?
C11 C10 C15 C14 178.5(2) . . . . ?
C9 C10 C15 C14 -0.2(3) . . . . ?
